data_2018947
loop_
_publ_author_name
'Bats, Jan W.'
'Schell, Peter'
'Engels, Joachim W.'

_publ_section_title
;
 Biphenyl- and phenylnaphthalenyl-substituted
 1<i>H</i>-imidazole-4,5-dicarbonitrile catalysts for the coupling
 reaction of nucleoside methyl phosphonamidites
;
_journal_coeditor_code EG3118
_journal_issue 5
_journal_name_full 'Acta Crystallographica Section C'
_journal_page_first 529
_journal_page_last 533
_journal_paper_doi 10.1107/S0108270113009293
_journal_volume 69
_journal_year 2013
_chemical_formula_iupac 'C20 H16 N4'
_chemical_formula_moiety 'C20 H16 N4'
_chemical_formula_sum 'C20 H16 N4'
_chemical_formula_weight 312.37
_chemical_melting_point 486.0(10)
_chemical_name_systematic
;
2-(2',4',6'-Trimethylbiphenyl-2-yl)-1<i>H</i>-imidazole-4,5-dicarbonitrile
;
_space_group_IT_number 14
_symmetry_cell_setting monoclinic
_symmetry_space_group_name_Hall '-P 2ybc'
_symmetry_space_group_name_H-M 'P 1 21/c 1'
_atom_sites_solution_hydrogens geom
_atom_sites_solution_primary direct
_atom_sites_solution_secondary difmap
_audit_creation_method SHELXL97
_cell_angle_alpha 90.00
_cell_angle_beta 92.578(7)
_cell_angle_gamma 90.00
_cell_formula_units_Z 4
_cell_length_a 12.3730(10)
_cell_length_b 10.303(2)
_cell_length_c 13.279(2)
_cell_measurement_reflns_used 247
_cell_measurement_temperature 133(2)
_cell_measurement_theta_max 23
_cell_measurement_theta_min 3
_cell_volume 1691.1(4)
_computing_cell_refinement 'SMART (Siemens, 1995)'
_computing_data_collection 'SMART (Siemens, 1995)'
_computing_data_reduction 'SAINT (Siemens, 1995)'
_computing_molecular_graphics 'SHELXTL (Sheldrick, 2008)'
_computing_publication_material 'SHELXL97 (Sheldrick, 2008)'
_computing_structure_refinement 'SHELXL97 (Sheldrick, 2008)'
_computing_structure_solution 'SHELXS97 (Sheldrick, 2008)'
_diffrn_ambient_temperature 133(2)
_diffrn_measured_fraction_theta_full 0.986
_diffrn_measured_fraction_theta_max 0.978
_diffrn_measurement_device_type 'Siemens SMART 1K CCD area-detector'
_diffrn_measurement_method \w
_diffrn_radiation_monochromator graphite
_diffrn_radiation_source 'normal-focus sealed tube'
_diffrn_radiation_type MoK\a
_diffrn_radiation_wavelength 0.71073
_diffrn_reflns_av_R_equivalents 0.0330
_diffrn_reflns_av_sigmaI/netI 0.0531
_diffrn_reflns_limit_h_max 16
_diffrn_reflns_limit_h_min -14
_diffrn_reflns_limit_k_max 14
_diffrn_reflns_limit_k_min -12
_diffrn_reflns_limit_l_max 18
_diffrn_reflns_limit_l_min -18
_diffrn_reflns_number 25406
_diffrn_reflns_theta_full 28.00
_diffrn_reflns_theta_max 29.00
_diffrn_reflns_theta_min 2.50
_diffrn_standards_decay_% 0.0
_diffrn_standards_interval_time 600
_diffrn_standards_number 172
_exptl_absorpt_coefficient_mu 0.075
_exptl_absorpt_correction_T_max 0.993
_exptl_absorpt_correction_T_min 0.784
_exptl_absorpt_correction_type multi-scan
_exptl_absorpt_process_details 'SADABS (Sheldrick, 1996)'
_exptl_crystal_colour colourless
_exptl_crystal_density_diffrn 1.227
_exptl_crystal_density_method 'not measured'
_exptl_crystal_description plate
_exptl_crystal_F_000 656
_exptl_crystal_size_max 0.60
_exptl_crystal_size_mid 0.40
_exptl_crystal_size_min 0.10
_refine_diff_density_max 0.230
_refine_diff_density_min -0.201
_refine_ls_extinction_coef 0.0160(17)
_refine_ls_extinction_expression Fc^*^=kFc[1+0.001xFc^2^\l^3^/sin(2\q)]^-1/4^
_refine_ls_extinction_method 'SHELXL97 (Sheldrick, 2008)'
_refine_ls_goodness_of_fit_ref 1.036
_refine_ls_hydrogen_treatment mixed
_refine_ls_matrix_type full
_refine_ls_number_parameters 225
_refine_ls_number_reflns 4381
_refine_ls_number_restraints 0
_refine_ls_restrained_S_all 1.036
_refine_ls_R_factor_all 0.0696
_refine_ls_R_factor_gt 0.0403
_refine_ls_shift/su_max 0.000
_refine_ls_shift/su_mean 0.000
_refine_ls_structure_factor_coef Fsqd
_refine_ls_weighting_details 'calc w = 1/[\s^2^(Fo^2^)+(0.045P)^2^] where P=(Fo^2^+2Fc^2^)/3'
_refine_ls_weighting_scheme calc
_refine_ls_wR_factor_gt 0.0939
_refine_ls_wR_factor_ref 0.1035
_reflns_number_gt 3014
_reflns_number_total 4381
_reflns_threshold_expression I>2\s(I)
_cod_data_source_file eg3118.cif
_cod_data_source_block II
_cod_original_sg_symbol_H-M 'P 21/c'
_cod_database_code 2018947
_cod_database_fobs_code 2018947

loop_
_symmetry_equiv_pos_as_xyz
'x, y, z'
'-x, y+1/2, -z+1/2'
'-x, -y, -z'
'x, -y-1/2, z-1/2'

loop_
_atom_site_type_symbol
_atom_site_label
_atom_site_fract_x
_atom_site_fract_y
_atom_site_fract_z
_atom_site_U_iso_or_equiv
_atom_site_adp_type
_atom_site_calc_flag
_atom_site_refinement_flags
_atom_site_occupancy
_atom_site_symmetry_multiplicity
N N1 0.71987(8) 0.43078(10) 0.52011(7) 0.0234(2) Uani d . 1 1
N N2 0.64706(8) 0.49068(11) 0.37197(7) 0.0280(2) Uani d . 1 1
N N3 0.69072(11) 0.23410(13) 0.20203(8) 0.0476(3) Uani d . 1 1
N N4 0.83141(11) 0.11688(13) 0.50582(9) 0.0430(3) Uani d . 1 1
C C1 0.66536(9) 0.52552(12) 0.46789(8) 0.0232(3) Uani d . 1 1
C C2 0.69141(10) 0.36986(13) 0.36458(8) 0.0264(3) Uani d . 1 1
C C3 0.73685(9) 0.33054(12) 0.45601(8) 0.0241(3) Uani d . 1 1
C C4 0.68981(11) 0.29635(14) 0.27323(9) 0.0341(3) Uani d . 1 1
C C5 0.78988(10) 0.21276(14) 0.48468(9) 0.0287(3) Uani d . 1 1
C C6 0.62895(9) 0.64746(12) 0.51227(8) 0.0240(3) Uani d . 1 1
C C7 0.53525(10) 0.70443(13) 0.46939(10) 0.0306(3) Uani d . 1 1
H H7A 0.4992 0.6654 0.4124 0.037 Uiso calc R 1 1
C C8 0.49484(11) 0.81694(14) 0.50929(11) 0.0373(3) Uani d . 1 1
H H8A 0.4313 0.8555 0.4797 0.045 Uiso calc R 1 1
C C9 0.54702(11) 0.87375(14) 0.59256(11) 0.0392(3) Uani d . 1 1
H H9A 0.5179 0.9499 0.6212 0.047 Uiso calc R 1 1
C C10 0.64133(11) 0.82023(13) 0.63424(10) 0.0334(3) Uani d . 1 1
H H10A 0.6772 0.8612 0.6904 0.040 Uiso calc R 1 1
C C11 0.68438(10) 0.70702(12) 0.59482(9) 0.0254(3) Uani d . 1 1
C C12 0.78750(9) 0.65169(12) 0.63979(8) 0.0237(3) Uani d . 1 1
C C13 0.78784(10) 0.59029(12) 0.73408(9) 0.0260(3) Uani d . 1 1
C C14 0.88263(10) 0.53157(13) 0.77167(9) 0.0289(3) Uani d . 1 1
H H14A 0.8830 0.4901 0.8356 0.035 Uiso calc R 1 1
C C15 0.97678(10) 0.53191(13) 0.71823(9) 0.0287(3) Uani d . 1 1
C C16 0.97493(10) 0.59668(13) 0.62640(9) 0.0284(3) Uani d . 1 1
H H16A 1.0391 0.5991 0.5897 0.034 Uiso calc R 1 1
C C17 0.88270(10) 0.65811(12) 0.58621(9) 0.0254(3) Uani d . 1 1
C C18 0.68692(11) 0.58439(15) 0.79433(10) 0.0367(3) Uani d . 1 1
H H18A 0.7000 0.5280 0.8531 0.055 Uiso calc R 1 1
H H18B 0.6269 0.5495 0.7520 0.055 Uiso calc R 1 1
H H18C 0.6685 0.6719 0.8170 0.055 Uiso calc R 1 1
C C19 1.07663(11) 0.46266(16) 0.75969(10) 0.0403(4) Uani d . 1 1
H H19A 1.1352 0.4733 0.7131 0.060 Uiso calc R 1 1
H H19B 1.0607 0.3701 0.7674 0.060 Uiso calc R 1 1
H H19C 1.0988 0.4996 0.8254 0.060 Uiso calc R 1 1
C C20 0.88650(11) 0.73054(14) 0.48770(10) 0.0350(3) Uani d . 1 1
H H20A 0.9601 0.7271 0.4634 0.053 Uiso calc R 1 1
H H20B 0.8657 0.8212 0.4979 0.053 Uiso calc R 1 1
H H20C 0.8362 0.6904 0.4378 0.053 Uiso calc R 1 1
H H1A 0.7366(12) 0.4278(15) 0.5868(11) 0.045(4) Uiso d . 1 1

loop_
_atom_site_aniso_label
_atom_site_aniso_U_11
_atom_site_aniso_U_22
_atom_site_aniso_U_33
_atom_site_aniso_U_12
_atom_site_aniso_U_13
_atom_site_aniso_U_23
N1 0.0270(5) 0.0252(6) 0.0177(5) -0.0006(4) -0.0014(4) 0.0000(4)
N2 0.0321(5) 0.0295(6) 0.0221(5) -0.0040(5) -0.0020(4) 0.0028(4)
N3 0.0669(9) 0.0493(9) 0.0261(6) -0.0069(7) -0.0025(6) -0.0069(6)
N4 0.0577(8) 0.0368(8) 0.0343(6) 0.0118(6) -0.0016(6) -0.0040(6)
C1 0.0204(5) 0.0263(7) 0.0227(5) -0.0040(5) 0.0000(4) 0.0040(5)
C2 0.0303(6) 0.0285(7) 0.0205(5) -0.0056(5) 0.0007(5) -0.0005(5)
C3 0.0257(6) 0.0248(7) 0.0219(5) -0.0035(5) 0.0013(4) -0.0019(5)
C4 0.0441(8) 0.0345(8) 0.0235(6) -0.0069(6) -0.0016(5) 0.0013(6)
C5 0.0342(7) 0.0303(7) 0.0213(6) -0.0003(6) -0.0004(5) -0.0038(5)
C6 0.0226(6) 0.0236(7) 0.0260(6) -0.0020(5) 0.0026(5) 0.0054(5)
C7 0.0237(6) 0.0324(8) 0.0357(7) -0.0040(6) 0.0007(5) 0.0111(6)
C8 0.0246(6) 0.0329(8) 0.0547(8) 0.0034(6) 0.0066(6) 0.0159(7)
C9 0.0363(7) 0.0262(8) 0.0564(9) 0.0059(6) 0.0159(7) 0.0048(7)
C10 0.0352(7) 0.0266(7) 0.0388(7) 0.0008(6) 0.0072(6) -0.0024(6)
C11 0.0255(6) 0.0234(7) 0.0276(6) -0.0010(5) 0.0045(5) 0.0020(5)
C12 0.0265(6) 0.0206(6) 0.0239(6) -0.0018(5) 0.0001(5) -0.0047(5)
C13 0.0298(6) 0.0254(7) 0.0228(6) -0.0042(5) 0.0022(5) -0.0051(5)
C14 0.0345(7) 0.0299(7) 0.0221(6) -0.0033(6) -0.0013(5) 0.0008(5)
C15 0.0287(6) 0.0286(7) 0.0282(6) -0.0029(5) -0.0047(5) -0.0004(5)
C16 0.0228(6) 0.0329(7) 0.0297(6) -0.0026(5) 0.0027(5) -0.0001(5)
C17 0.0276(6) 0.0240(7) 0.0245(6) -0.0052(5) -0.0002(5) -0.0007(5)
C18 0.0376(7) 0.0433(9) 0.0298(7) 0.0013(6) 0.0099(6) 0.0021(6)
C19 0.0331(7) 0.0486(10) 0.0386(7) 0.0041(7) -0.0048(6) 0.0059(7)
C20 0.0313(7) 0.0423(9) 0.0318(7) -0.0029(6) 0.0037(5) 0.0088(6)

loop_
_atom_type_symbol
_atom_type_description
_atom_type_scat_dispersion_real
_atom_type_scat_dispersion_imag
_atom_type_scat_source
C C 0.0033 0.0016 'International Tables Vol C Tables 4.2.6.8 and 6.1.1.4'
H H 0.0000 0.0000 'International Tables Vol C Tables 4.2.6.8 and 6.1.1.4'
N N 0.0061 0.0033 'International Tables Vol C Tables 4.2.6.8 and 6.1.1.4'

loop_
_geom_angle_atom_site_label_1
_geom_angle_atom_site_label_2
_geom_angle_atom_site_label_3
_geom_angle
C1 N1 C3 108.24(10)
C1 N1 H1A 127.8(10)
C3 N1 H1A 123.6(10)
C1 N2 C2 105.23(10)
N2 C1 N1 110.69(11)
N2 C1 C6 124.92(11)
N1 C1 C6 124.37(10)
N2 C2 C3 110.76(11)
N2 C2 C4 123.62(11)
C3 C2 C4 125.62(12)
N1 C3 C2 105.08(11)
N1 C3 C5 124.20(10)
C2 C3 C5 130.72(11)
N3 C4 C2 177.46(16)
N4 C5 C3 178.45(14)
C7 C6 C11 120.03(12)
C7 C6 C1 117.39(11)
C11 C6 C1 122.58(11)
C8 C7 C6 120.35(13)
C8 C7 H7A 119.8
C6 C7 H7A 119.8
C7 C8 C9 119.90(13)
C7 C8 H8A 120.1
C9 C8 H8A 120.1
C10 C9 C8 120.36(13)
C10 C9 H9A 119.8
C8 C9 H9A 119.8
C9 C10 C11 120.87(13)
C9 C10 H10A 119.6
C11 C10 H10A 119.6
C10 C11 C6 118.44(11)
C10 C11 C12 120.14(11)
C6 C11 C12 121.42(11)
C13 C12 C17 120.29(11)
C13 C12 C11 119.74(10)
C17 C12 C11 119.94(10)
C14 C13 C12 119.00(11)
C14 C13 C18 119.64(11)
C12 C13 C18 121.35(11)
C15 C14 C13 121.83(11)
C15 C14 H14A 119.1
C13 C14 H14A 119.1
C16 C15 C14 117.89(11)
C16 C15 C19 121.88(12)
C14 C15 C19 120.22(12)
C15 C16 C17 122.44(11)
C15 C16 H16A 118.8
C17 C16 H16A 118.8
C16 C17 C12 118.47(11)
C16 C17 C20 120.06(11)
C12 C17 C20 121.47(11)
C13 C18 H18A 109.5
C13 C18 H18B 109.5
H18A C18 H18B 109.5
C13 C18 H18C 109.5
H18A C18 H18C 109.5
H18B C18 H18C 109.5
C15 C19 H19A 109.5
C15 C19 H19B 109.5
H19A C19 H19B 109.5
C15 C19 H19C 109.5
H19A C19 H19C 109.5
H19B C19 H19C 109.5
C17 C20 H20A 109.5
C17 C20 H20B 109.5
H20A C20 H20B 109.5
C17 C20 H20C 109.5
H20A C20 H20C 109.5
H20B C20 H20C 109.5

loop_
_geom_bond_atom_site_label_1
_geom_bond_atom_site_label_2
_geom_bond_distance
N1 C1 1.3588(15)
N1 C3 1.3606(15)
N1 H1A 0.901(14)
N2 C1 1.3329(15)
N2 C2 1.3657(17)
N3 C4 1.1429(17)
N4 C5 1.1427(17)
C1 C6 1.4672(17)
C2 C3 1.3758(16)
C2 C4 1.4294(17)
C3 C5 1.4232(18)
C6 C7 1.3976(17)
C6 C11 1.4075(17)
C7 C8 1.3778(19)
C7 H7A 0.9500
C8 C9 1.385(2)
C8 H8A 0.9500
C9 C10 1.3834(19)
C9 H9A 0.9500
C10 C11 1.3940(18)
C10 H10A 0.9500
C11 C12 1.4969(17)
C12 C13 1.4027(16)
C12 C17 1.4048(16)
C13 C14 1.3921(17)
C13 C18 1.5142(17)
C14 C15 1.3911(17)
C14 H14A 0.9500
C15 C16 1.3895(17)
C15 C19 1.5090(18)
C16 C17 1.3902(17)
C16 H16A 0.9500
C17 C20 1.5086(17)
C18 H18A 0.9800
C18 H18B 0.9800
C18 H18C 0.9800
C19 H19A 0.9800
C19 H19B 0.9800
C19 H19C 0.9800
C20 H20A 0.9800
C20 H20B 0.9800
C20 H20C 0.9800

loop_
_geom_hbond_atom_site_label_D
_geom_hbond_atom_site_label_H
_geom_hbond_atom_site_label_A
_geom_hbond_site_symmetry_A
_geom_hbond_distance_DH
_geom_hbond_distance_HA
_geom_hbond_distance_DA
_geom_hbond_angle_DHA
N1 H1A N3 4_566 0.901(14) 2.351(15) 2.9883(16) 127.7(12)
C14 H14A N4 4_566 0.95 2.62 3.5476(17) 165.6
C19 H19C N4 2_756 0.98 2.66 3.6327(19) 174.6
C16 H16A C3 3_766 0.95 2.96 3.8507(17) 157.6
C16 H16A C5 3_766 0.95 3.07 3.8580(18) 141.8
C19 H19A C2 3_766 0.98 2.91 3.7899(19) 149.7

loop_
_geom_torsion_atom_site_label_1
_geom_torsion_atom_site_label_2
_geom_torsion_atom_site_label_3
_geom_torsion_atom_site_label_4
_geom_torsion
C2 N2 C1 N1 0.25(13)
C2 N2 C1 C6 -177.98(11)
C3 N1 C1 N2 -0.45(13)
C3 N1 C1 C6 177.79(10)
C1 N2 C2 C3 0.04(14)
C1 N2 C2 C4 -179.89(12)
C1 N1 C3 C2 0.45(13)
C1 N1 C3 C5 -178.74(11)
N2 C2 C3 N1 -0.31(13)
C4 C2 C3 N1 179.63(12)
N2 C2 C3 C5 178.80(12)
C4 C2 C3 C5 -1.3(2)
N2 C1 C6 C7 28.19(17)
N1 C1 C6 C7 -149.80(12)
N2 C1 C6 C11 -151.88(12)
N1 C1 C6 C11 30.13(17)
C11 C6 C7 C8 -1.86(18)
C1 C6 C7 C8 178.07(11)
C6 C7 C8 C9 -0.24(19)
C7 C8 C9 C10 1.9(2)
C8 C9 C10 C11 -1.4(2)
C9 C10 C11 C6 -0.73(19)
C9 C10 C11 C12 178.97(12)
C7 C6 C11 C10 2.32(17)
C1 C6 C11 C10 -177.61(11)
C7 C6 C11 C12 -177.38(11)
C1 C6 C11 C12 2.69(18)
C10 C11 C12 C13 72.88(16)
C6 C11 C12 C13 -107.42(13)
C10 C11 C12 C17 -108.95(14)
C6 C11 C12 C17 70.75(16)
C17 C12 C13 C14 -2.52(18)
C11 C12 C13 C14 175.64(11)
C17 C12 C13 C18 178.75(12)
C11 C12 C13 C18 -3.09(18)
C12 C13 C14 C15 -0.14(19)
C18 C13 C14 C15 178.61(12)
C13 C14 C15 C16 1.96(19)
C13 C14 C15 C19 -177.59(12)
C14 C15 C16 C17 -1.2(2)
C19 C15 C16 C17 178.37(12)
C15 C16 C17 C12 -1.41(19)
C15 C16 C17 C20 178.07(12)
C13 C12 C17 C16 3.27(18)
C11 C12 C17 C16 -174.89(11)
C13 C12 C17 C20 -176.21(12)
C11 C12 C17 C20 5.63(18)
